data_4103756
loop_
_publ_author_name
'Zhong Li'
'Frank W. Fowler'
'Joseph W. Lauher'

_publ_section_title
;
 Weak Interactions Dominating the Supramolecular Self-Assembly in a Salt:
 A Designed Single-Crystal-to-Single-Crystal Topochemical Polymerization
 of a Terminal Aryldiacetylene
;
_journal_name_full 'Journal of the American Chemical Society'
_journal_page_first 634
_journal_page_last 643
_journal_paper_doi 10.1021/ja806663h
_journal_volume 131
_journal_year 2009
_chemical_formula_sum 'C10 H26 N4 O8'
_chemical_formula_weight 330.35
_chemical_name_common '(ethylNH3)2og.2H2O '
_space_group_IT_number 14
_symmetry_cell_setting monoclinic
_symmetry_space_group_name_Hall '-P 2yn'
_symmetry_space_group_name_H-M 'P 1 21/n 1'
_atom_sites_solution_hydrogens geom
_atom_sites_solution_primary direct
_atom_sites_solution_secondary difmap
_audit_creation_method SHELXL-97
_cell_angle_alpha 90.00
_cell_angle_beta 95.522(4)
_cell_angle_gamma 90.00
_cell_formula_units_Z 2
_cell_length_a 8.969(2)
_cell_length_b 7.779(2)
_cell_length_c 11.803(3)
_cell_measurement_temperature 273(2)
_cell_volume 819.7(3)
_computing_cell_refinement 'Bruker SMART'
_computing_data_collection 'Bruker SMART'
_computing_data_reduction 'Bruker SAINT'
_computing_molecular_graphics 'Bruker SHELXTL'
_computing_publication_material 'Bruker SHELXTL'
_computing_structure_refinement 'SHELXL-97 (Sheldrick, 1997)'
_computing_structure_solution 'SHELXS-97 (Sheldrick, 1990)'
_diffrn_ambient_temperature 273(2)
_diffrn_measured_fraction_theta_full 0.897
_diffrn_measured_fraction_theta_max 0.897
_diffrn_measurement_device_type 'CCD area detector'
_diffrn_measurement_method 'phi and omega scans'
_diffrn_radiation_monochromator graphite
_diffrn_radiation_source 'fine-focus sealed tube'
_diffrn_radiation_type MoK\a
_diffrn_radiation_wavelength 0.71073
_diffrn_reflns_av_R_equivalents 0.093
_diffrn_reflns_av_sigmaI/netI 0.1100
_diffrn_reflns_limit_h_max 9
_diffrn_reflns_limit_h_min -8
_diffrn_reflns_limit_k_max 10
_diffrn_reflns_limit_k_min -1
_diffrn_reflns_limit_l_max 14
_diffrn_reflns_limit_l_min -15
_diffrn_reflns_number 2234
_diffrn_reflns_theta_full 28.35
_diffrn_reflns_theta_max 28.35
_diffrn_reflns_theta_min 2.73
_exptl_absorpt_coefficient_mu 0.115
_exptl_absorpt_correction_type none
_exptl_crystal_density_diffrn 1.338
_exptl_crystal_density_method 'not measured'
_exptl_crystal_F_000 356
_exptl_crystal_size_max .5
_exptl_crystal_size_mid .1
_exptl_crystal_size_min .1
_refine_diff_density_max 0.389
_refine_diff_density_min -0.370
_refine_diff_density_rms 0.089
_refine_ls_extinction_expression Fc^*^=kFc[1+0.001xFc^2^\l^3^/sin(2\q)]^-1/4^
_refine_ls_goodness_of_fit_ref 0.973
_refine_ls_hydrogen_treatment mixed
_refine_ls_matrix_type full
_refine_ls_number_parameters 110
_refine_ls_number_reflns 1824
_refine_ls_number_restraints 0
_refine_ls_restrained_S_all 0.973
_refine_ls_R_factor_all 0.1240
_refine_ls_R_factor_gt 0.0899
_refine_ls_shift/su_max 0.006
_refine_ls_shift/su_mean 0.002
_refine_ls_structure_factor_coef Fsqd
_refine_ls_weighting_details 'calc w=1/[\s^2^(Fo^2^)+(0.1666P)^2^+0.0000P] where P=(Fo^2^+2Fc^2^)/3'
_refine_ls_weighting_scheme calc
_refine_ls_wR_factor_gt 0.2419
_refine_ls_wR_factor_ref 0.1905
_reflns_number_gt 734
_reflns_number_total 1824
_reflns_threshold_expression >2sigma(I)
_cod_data_source_file ja806663h_si_003.cif
_cod_data_source_block ethylammonium
_cod_original_cell_volume 819.7(4)
_cod_database_code 4103756

loop_
_symmetry_equiv_pos_as_xyz
'x, y, z'
'-x+1/2, y+1/2, -z+1/2'
'-x, -y, -z'
'x-1/2, -y-1/2, z-1/2'

loop_
_atom_site_label
_atom_site_type_symbol
_atom_site_fract_x
_atom_site_fract_y
_atom_site_fract_z
_atom_site_U_iso_or_equiv
_atom_site_adp_type
_atom_site_occupancy
_atom_site_symmetry_multiplicity
_atom_site_calc_flag
_atom_site_refinement_flags
O3 O 0.0979(4) 0.0749(3) 0.6649(2) 0.0387(10) Uani 1 1 d .
O1 O 0.4597(3) 0.2042(3) 0.9418(2) 0.0427(10) Uani 1 1 d .
N1 N 0.4055(5) -0.0600(4) 0.8663(2) 0.0358(11) Uani 1 1 d .
H1 H 0.4139 -0.1689 0.8776 0.043 Uiso 1 1 calc R
C3 C 0.1641(6) 0.0285(4) 0.7602(3) 0.0315(13) Uani 1 1 d .
C1 C 0.4625(5) 0.0465(4) 0.9471(3) 0.0283(12) Uani 1 1 d .
O2 O 0.1011(4) 0.0097(5) 0.8483(2) 0.0598(13) Uani 1 1 d .
C2 C 0.3295(6) 0.0009(5) 0.7600(3) 0.0359(14) Uani 1 1 d .
H2A H 0.3461 -0.0815 0.7008 0.043 Uiso 1 1 calc R
H2B H 0.3750 0.1085 0.7403 0.043 Uiso 1 1 calc R
N2 N 0.1857(5) 1.0218(4) 0.4408(3) 0.0419(12) Uani 1 1 d .
H2C H 0.2197 1.1207 0.4155 0.063 Uiso 1 1 calc R
H2D H 0.1678 1.0335 0.5133 0.063 Uiso 1 1 calc R
H2E H 0.1014 0.9929 0.3992 0.063 Uiso 1 1 calc R
C4 C 0.2988(8) 0.8862(7) 0.4317(5) 0.0689(17) Uani 1 1 d .
H4A H 0.3965 0.9316 0.4587 0.083 Uiso 1 1 calc R
H4B H 0.2773 0.7915 0.4810 0.083 Uiso 1 1 calc R
C5 C 0.3045(8) 0.8227(12) 0.3200(5) 0.112(3) Uani 1 1 d .
H5A H 0.2054 0.7927 0.2883 0.168 Uiso 1 1 calc R
H5B H 0.3674 0.7227 0.3221 0.168 Uiso 1 1 calc R
H5C H 0.3447 0.9096 0.2738 0.168 Uiso 1 1 calc R
O4 O 0.1416(5) 0.8296(6) 0.0541(4) 0.0811(17) Uani 1 1 d .
H11 H 0.077(7) 0.884(6) 0.092(4) 0.062(16) Uiso 1 1 d .
H10 H 0.141(9) 0.855(10) -0.006(6) 0.12(3) Uiso 1 1 d .

loop_
_atom_site_aniso_label
_atom_site_aniso_U_11
_atom_site_aniso_U_22
_atom_site_aniso_U_33
_atom_site_aniso_U_23
_atom_site_aniso_U_13
_atom_site_aniso_U_12
O3 0.026(3) 0.0473(14) 0.0396(14) 0.0038(10) -0.0141(13) 0.0033(13)
O1 0.036(3) 0.0402(14) 0.0489(15) 0.0021(10) -0.0122(14) 0.0008(13)
N1 0.028(3) 0.0406(15) 0.0366(16) 0.0006(11) -0.0093(15) 0.0071(14)
C3 0.014(4) 0.0414(17) 0.0370(19) 0.0029(13) -0.0061(18) 0.0014(17)
C1 0.015(4) 0.0430(18) 0.0398(19) 0.0025(13) -0.0093(18) -0.0032(15)
O2 0.028(3) 0.105(3) 0.0473(16) 0.0208(15) 0.0091(16) 0.0198(18)
C2 0.018(5) 0.056(2) 0.0315(17) 0.0026(14) -0.0092(18) -0.0028(19)
N2 0.015(4) 0.0605(19) 0.0498(19) -0.0032(13) 0.0008(16) -0.0009(16)
C4 0.029(5) 0.082(4) 0.093(4) -0.008(3) -0.005(3) -0.001(3)
C5 0.068(7) 0.167(7) 0.101(5) -0.040(5) 0.004(4) 0.044(6)
O4 0.073(4) 0.107(3) 0.067(2) 0.031(2) 0.022(2) 0.054(3)

loop_
_atom_type_symbol
_atom_type_description
_atom_type_scat_dispersion_real
_atom_type_scat_dispersion_imag
_atom_type_scat_source
C C 0.0033 0.0016 'International Tables Vol C Tables 4.2.6.8 and 6.1.1.4'
H H 0.0000 0.0000 'International Tables Vol C Tables 4.2.6.8 and 6.1.1.4'
N N 0.0061 0.0033 'International Tables Vol C Tables 4.2.6.8 and 6.1.1.4'
O O 0.0106 0.0060 'International Tables Vol C Tables 4.2.6.8 and 6.1.1.4'

loop_
_geom_angle_atom_site_label_1
_geom_angle_atom_site_label_2
_geom_angle_atom_site_label_3
_geom_angle
_geom_angle_site_symmetry_3
C1 N1 C2 122.3(3) .
O2 C3 O3 124.3(5) .
O2 C3 C2 121.1(4) .
O3 C3 C2 114.6(3) .
O1 C1 N1 125.6(3) .
O1 C1 C1 121.0(4) 3_657
N1 C1 C1 113.4(4) 3_657
N1 C2 C3 115.4(3) .
C5 C4 N2 113.9(5) .

loop_
_geom_bond_atom_site_label_1
_geom_bond_atom_site_label_2
_geom_bond_distance
_geom_bond_site_symmetry_2
O3 C3 1.273(4) .
O1 C1 1.228(4) .
N1 C1 1.327(4) .
N1 C2 1.449(5) .
C3 O2 1.239(5) .
C3 C2 1.499(7) .
C1 C1 1.542(6) 3_657
N2 C4 1.474(8) .
C4 C5 1.413(8) .
